data_7034631
loop_
_publ_author_name
'Mohamed, Heba A.'
'Lake, Benjamin R. M.'
'Laing, Thomas'
'Phillips, Roger M.'
'Willans, Charlotte E.'

_publ_section_title
;
 Synthesis and anticancer activity of silver(i)-N-heterocyclic carbene
 complexes derived from the natural xanthine products caffeine,
 theophylline and theobromine.
;
_journal_issue 16
_journal_name_full 'Dalton transactions (Cambridge, England : 2003)'
_journal_page_first 7563
_journal_page_last 7569
_journal_paper_doi 10.1039/c4dt03679d
_journal_volume 44
_journal_year 2015
_chemical_formula_moiety 'C15 H17 N4 O2, I'
_chemical_formula_sum 'C15 H17 I N4 O2'
_chemical_formula_weight 412.23
_chemical_name_systematic 2b
_space_group_IT_number 33
_symmetry_cell_setting orthorhombic
_symmetry_space_group_name_Hall 'P 2c -2n'
_symmetry_space_group_name_H-M 'P n a 21'
_atom_sites_solution_hydrogens geom
_atom_sites_solution_primary direct
_atom_sites_solution_secondary difmap
_audit_creation_method SHELXL-97
_audit_update_record
;
2014-12-01 deposited with the CCDC.
2015-03-18 downloaded from the CCDC.
;
_cell_angle_alpha 90.00
_cell_angle_beta 90.00
_cell_angle_gamma 90.00
_cell_formula_units_Z 4
_cell_length_a 16.8371(11)
_cell_length_b 10.7293(6)
_cell_length_c 9.0448(6)
_cell_measurement_reflns_used 1838
_cell_measurement_temperature 100(2)
_cell_measurement_theta_max 71.0620
_cell_measurement_theta_min 4.8940
_cell_volume 1633.95(18)
_computing_cell_refinement
;
CrysAlisPro, Agilent Technologies,
Version 1.171.36.28e (release 10-06-2013 CrysAlis171 .NET)
(compiled Jun 10 2013,11:58:50)
;
_computing_data_collection
;
CrysAlisPro, Agilent Technologies,
Version 1.171.36.28e (release 10-06-2013 CrysAlis171 .NET)
(compiled Jun 10 2013,11:58:50)
;
_computing_data_reduction
;
CrysAlisPro, Agilent Technologies,
Version 1.171.36.28e (release 10-06-2013 CrysAlis171 .NET)
(compiled Jun 10 2013,11:58:50)
;
_computing_molecular_graphics 'ORTEP-III Version 1.08 (Farrugia, 2005)'
_computing_publication_material
;
enCIFer: A program for viewing, editing and visualising CIFs.
F. H. Allen, O. Johnson, G. P. Shields, B. R. Smith, M. Towler,
J. Applied Cryst., 37, 331-334, 2004
;
_computing_structure_refinement
;
SHELXS-97 (Sheldrick, G. M.    Acta Cryst. (2008). A64, 112)
XSeed (L.J.Barbour, J.Supramol. Chem., 2003, 1, 189.)
;
_computing_structure_solution
;
SHELXS-97 (Sheldrick, G. M.    Acta Cryst. (2008). A64, 112)
XSeed (L.J.Barbour, J.Supramol. Chem., 2003, 1, 189.)
;
_diffrn_ambient_temperature 100.00(10)
_diffrn_detector_area_resol_mean 5.3095
_diffrn_measured_fraction_theta_full 0.999
_diffrn_measured_fraction_theta_max 0.999
_diffrn_measurement_device_type 'SuperNova, Dual, Cu at zero, Atlas'
_diffrn_measurement_method '\w scans'
_diffrn_radiation_monochromator mirror
_diffrn_radiation_source 'SuperNova (Cu) X-ray Source'
_diffrn_radiation_type 'Cu K\a'
_diffrn_radiation_wavelength 1.54184
_diffrn_reflns_av_R_equivalents 0.0828
_diffrn_reflns_av_sigmaI/netI 0.0778
_diffrn_reflns_limit_h_max 20
_diffrn_reflns_limit_h_min -20
_diffrn_reflns_limit_k_max 10
_diffrn_reflns_limit_k_min -12
_diffrn_reflns_limit_l_max 10
_diffrn_reflns_limit_l_min -9
_diffrn_reflns_number 9250
_diffrn_reflns_theta_full 66.59
_diffrn_reflns_theta_max 66.59
_diffrn_reflns_theta_min 4.89
_diffrn_standards_decay_% 0
_diffrn_standards_interval_count 0
_diffrn_standards_interval_time 0
_diffrn_standards_number 0
_exptl_absorpt_coefficient_mu 15.511
_exptl_absorpt_correction_T_max 0.7467
_exptl_absorpt_correction_T_min 0.5110
_exptl_absorpt_correction_type multi-scan
_exptl_absorpt_process_details
;
CrysAlisPro, Agilent Technologies,
Version 1.171.36.32 (release 02-08-2013 CrysAlis171 .NET)
(compiled Aug  2 2013,16:46:58)
Empirical absorption correction using spherical harmonics,
 implemented in SCALE3 ABSPACK scaling algorithm.
;
_exptl_crystal_colour colourless
_exptl_crystal_density_diffrn 1.676
_exptl_crystal_density_method 'not measured'
_exptl_crystal_description fragment
_exptl_crystal_F_000 816
_exptl_crystal_size_max 0.05
_exptl_crystal_size_mid 0.03
_exptl_crystal_size_min 0.02
_refine_diff_density_max 0.838
_refine_diff_density_min -0.829
_refine_diff_density_rms 0.129
_refine_ls_abs_structure_details 'Flack H D (1983), Acta Cryst. A39, 876-881'
_refine_ls_abs_structure_Flack 0.084(14)
_refine_ls_extinction_method none
_refine_ls_goodness_of_fit_ref 1.017
_refine_ls_hydrogen_treatment constr
_refine_ls_matrix_type full
_refine_ls_number_parameters 202
_refine_ls_number_reflns 2736
_refine_ls_number_restraints 1
_refine_ls_restrained_S_all 1.016
_refine_ls_R_factor_all 0.0921
_refine_ls_R_factor_gt 0.0491
_refine_ls_shift/su_max 0.000
_refine_ls_shift/su_mean 0.000
_refine_ls_structure_factor_coef Fsqd
_refine_ls_weighting_details 'calc w=1/[\s^2^(Fo^2^)+(0.0484P)^2^+0.0000P] where P=(Fo^2^+2Fc^2^)/3'
_refine_ls_weighting_scheme calc
_refine_ls_wR_factor_gt 0.1024
_refine_ls_wR_factor_ref 0.1211
_reflns_number_gt 1744
_reflns_number_total 2736
_reflns_threshold_expression >2sigma(I)
_cod_data_source_file c4dt03679d2.cif
_cod_data_source_block Ligand2b
_cod_depositor_comments 'Adding full bibliography for 7034631--7034636.cif.'
_cod_database_code 7034631

loop_
_symmetry_equiv_pos_as_xyz
'x, y, z'
'-x, -y, z+1/2'
'-x+1/2, y+1/2, z+1/2'
'x+1/2, -y+1/2, z'

loop_
_atom_site_label
_atom_site_type_symbol
_atom_site_fract_x
_atom_site_fract_y
_atom_site_fract_z
_atom_site_U_iso_or_equiv
_atom_site_adp_type
_atom_site_occupancy
_atom_site_symmetry_multiplicity
_atom_site_calc_flag
_atom_site_refinement_flags
I1 I 0.50283(5) 0.70212(5) 0.35006(13) 0.04204(19) Uani 1 1 d .
O1 O 0.2483(4) 0.7488(9) 0.8081(7) 0.0357(17) Uani 1 1 d .
O2 O 0.3866(4) 1.0246(7) 0.5194(9) 0.0361(18) Uani 1 1 d .
N1 N 0.5287(4) 0.7644(7) 0.8195(9) 0.025(2) Uani 1 1 d .
N2 N 0.3825(4) 0.7417(7) 0.8276(10) 0.0247(19) Uani 1 1 d .
N3 N 0.3174(5) 0.8809(8) 0.6592(10) 0.032(2) Uani 1 1 d .
N4 N 0.5354(5) 0.9175(8) 0.6653(10) 0.0254(19) Uani 1 1 d .
C1 C 0.5599(6) 0.6694(11) 0.9184(14) 0.040(3) Uani 1 1 d .
H1A H 0.5455 0.6899 1.0205 0.060 Uiso 1 1 calc R
H1B H 0.6178 0.6662 0.9094 0.060 Uiso 1 1 calc R
H1C H 0.5373 0.5882 0.8920 0.060 Uiso 1 1 calc R
C2 C 0.5779(5) 0.8443(11) 0.7452(12) 0.029(2) Uani 1 1 d .
H2 H 0.6342 0.8455 0.7517 0.035 Uiso 1 1 calc R
C3 C 0.4529(5) 0.7957(10) 0.7804(11) 0.023(2) Uani 1 1 d .
C4 C 0.3783(6) 0.6481(10) 0.9450(12) 0.035(2) Uani 1 1 d .
H4A H 0.4027 0.5704 0.9107 0.052 Uiso 1 1 calc R
H4B H 0.3227 0.6328 0.9707 0.052 Uiso 1 1 calc R
H4C H 0.4069 0.6785 1.0323 0.052 Uiso 1 1 calc R
C5 C 0.3120(5) 0.7878(10) 0.7675(11) 0.030(2) Uani 1 1 d .
C6 C 0.2403(6) 0.9205(12) 0.5950(15) 0.046(3) Uani 1 1 d .
H6A H 0.2108 0.8470 0.5616 0.068 Uiso 1 1 calc R
H6B H 0.2500 0.9759 0.5107 0.068 Uiso 1 1 calc R
H6C H 0.2093 0.9648 0.6701 0.068 Uiso 1 1 calc R
C7 C 0.3881(6) 0.9409(10) 0.6122(13) 0.028(2) Uani 1 1 d .
C8 C 0.4563(6) 0.8898(11) 0.6802(13) 0.031(2) Uani 1 1 d .
C9 C 0.5671(6) 1.0154(12) 0.5603(13) 0.037(3) Uani 1 1 d .
H9A H 0.5496 1.0992 0.5922 0.044 Uiso 1 1 calc R
H9B H 0.5467 1.0002 0.4593 0.044 Uiso 1 1 calc R
C10 C 0.6579(6) 1.0079(13) 0.5611(13) 0.041(3) Uani 1 1 d .
C11 C 0.6981(7) 0.9243(13) 0.4667(14) 0.048(3) Uani 1 1 d .
H11 H 0.6694 0.8749 0.3977 0.057 Uiso 1 1 calc R
C12 C 0.7797(7) 0.9156(15) 0.4762(16) 0.054(4) Uani 1 1 d .
H12 H 0.8079 0.8624 0.4107 0.065 Uiso 1 1 calc R
C13 C 0.8199(7) 0.9838(16) 0.5803(18) 0.054(4) Uani 1 1 d .
H13 H 0.8756 0.9726 0.5905 0.064 Uiso 1 1 calc R
C14 C 0.7829(8) 1.0657(15) 0.6678(15) 0.054(4) Uani 1 1 d .
H14 H 0.8132 1.1133 0.7361 0.064 Uiso 1 1 calc R
C15 C 0.7003(7) 1.0829(12) 0.6610(15) 0.044(3) Uani 1 1 d .
H15 H 0.6742 1.1427 0.7214 0.053 Uiso 1 1 calc R

loop_
_atom_site_aniso_label
_atom_site_aniso_U_11
_atom_site_aniso_U_22
_atom_site_aniso_U_33
_atom_site_aniso_U_23
_atom_site_aniso_U_13
_atom_site_aniso_U_12
I1 0.0369(3) 0.0422(3) 0.0470(3) -0.0071(5) 0.0049(5) 0.0002(4)
O1 0.014(3) 0.043(3) 0.050(5) -0.008(4) 0.002(3) -0.003(2)
O2 0.032(4) 0.035(5) 0.041(5) 0.005(4) -0.005(4) 0.011(3)
N1 0.019(4) 0.020(4) 0.038(6) 0.007(3) 0.000(3) -0.001(3)
N2 0.015(3) 0.027(4) 0.032(6) 0.000(4) -0.005(4) 0.002(3)
N3 0.019(4) 0.038(5) 0.038(5) 0.006(4) -0.006(4) 0.002(4)
N4 0.020(4) 0.021(4) 0.035(5) -0.002(4) 0.003(4) -0.001(3)
C1 0.017(5) 0.044(7) 0.059(7) 0.016(5) 0.000(5) 0.006(4)
C2 0.016(5) 0.034(6) 0.038(6) 0.002(5) 0.006(5) -0.002(4)
C3 0.012(4) 0.029(5) 0.029(5) 0.006(4) 0.006(4) 0.003(4)
C4 0.020(5) 0.041(6) 0.044(7) 0.005(5) -0.001(5) -0.004(4)
C5 0.008(4) 0.043(6) 0.038(6) -0.012(5) -0.003(4) -0.003(4)
C6 0.016(5) 0.067(9) 0.054(8) 0.014(7) -0.007(5) 0.005(5)
C7 0.013(4) 0.026(5) 0.043(6) -0.002(5) -0.004(5) 0.006(4)
C8 0.017(5) 0.036(6) 0.040(7) -0.014(5) 0.002(5) -0.004(4)
C9 0.024(5) 0.034(7) 0.052(8) 0.012(6) 0.007(5) -0.007(5)
C10 0.028(5) 0.053(8) 0.044(8) 0.011(7) -0.010(5) -0.005(6)
C11 0.041(7) 0.049(8) 0.052(8) 0.018(6) 0.010(6) 0.006(6)
C12 0.038(7) 0.062(9) 0.063(9) 0.035(8) 0.019(6) 0.003(6)
C13 0.035(6) 0.065(11) 0.062(11) 0.027(8) 0.010(7) -0.011(7)
C14 0.044(8) 0.071(10) 0.046(9) 0.034(8) -0.002(6) -0.027(7)
C15 0.038(7) 0.041(7) 0.054(8) 0.007(6) -0.005(6) -0.016(5)

loop_
_atom_type_symbol
_atom_type_description
_atom_type_scat_dispersion_real
_atom_type_scat_dispersion_imag
_atom_type_scat_source
C C 0.0181 0.0091 'International Tables Vol C Tables 4.2.6.8 and 6.1.1.4'
H H 0.0000 0.0000 'International Tables Vol C Tables 4.2.6.8 and 6.1.1.4'
N N 0.0311 0.0180 'International Tables Vol C Tables 4.2.6.8 and 6.1.1.4'
O O 0.0492 0.0322 'International Tables Vol C Tables 4.2.6.8 and 6.1.1.4'
I I -0.3257 6.8362 'International Tables Vol C Tables 4.2.6.8 and 6.1.1.4'

loop_
_geom_angle_atom_site_label_1
_geom_angle_atom_site_label_2
_geom_angle_atom_site_label_3
_geom_angle
C3 N1 C2 106.5(8)
C3 N1 C1 132.0(7)
C2 N1 C1 121.5(8)
C3 N2 C5 117.3(8)
C3 N2 C4 123.5(8)
C5 N2 C4 119.0(8)
C5 N3 C7 126.0(8)
C5 N3 C6 114.9(8)
C7 N3 C6 119.1(9)
C2 N4 C8 110.7(10)
C2 N4 C9 125.5(8)
C8 N4 C9 123.7(9)
N1 C1 H1A 109.5
N1 C1 H1B 109.5
H1A C1 H1B 109.5
N1 C1 H1C 109.5
H1A C1 H1C 109.5
H1B C1 H1C 109.5
N4 C2 N1 108.8(8)
N4 C2 H2 125.6
N1 C2 H2 125.6
C8 C3 N1 108.5(8)
C8 C3 N2 123.5(9)
N1 C3 N2 128.0(9)
N2 C4 H4A 109.5
N2 C4 H4B 109.5
H4A C4 H4B 109.5
N2 C4 H4C 109.5
H4A C4 H4C 109.5
H4B C4 H4C 109.5
O1 C5 N2 120.9(10)
O1 C5 N3 121.2(9)
N2 C5 N3 117.9(8)
N3 C6 H6A 109.5
N3 C6 H6B 109.5
H6A C6 H6B 109.5
N3 C6 H6C 109.5
H6A C6 H6C 109.5
H6B C6 H6C 109.5
O2 C7 C8 126.7(11)
O2 C7 N3 121.3(10)
C8 C7 N3 112.0(9)
C3 C8 N4 105.5(9)
C3 C8 C7 123.0(10)
N4 C8 C7 131.5(11)
N4 C9 C10 108.2(9)
N4 C9 H9A 110.0
C10 C9 H9A 110.0
N4 C9 H9B 110.0
C10 C9 H9B 110.0
H9A C9 H9B 108.4
C15 C10 C11 120.7(10)
C15 C10 C9 118.7(12)
C11 C10 C9 120.6(12)
C12 C11 C10 118.8(13)
C12 C11 H11 120.6
C10 C11 H11 120.6
C13 C12 C11 119.9(14)
C13 C12 H12 120.1
C11 C12 H12 120.1
C14 C13 C12 121.8(13)
C14 C13 H13 119.1
C12 C13 H13 119.1
C13 C14 C15 121.5(15)
C13 C14 H14 119.3
C15 C14 H14 119.3
C14 C15 C10 117.1(13)
C14 C15 H15 121.4
C10 C15 H15 121.4

loop_
_geom_bond_atom_site_label_1
_geom_bond_atom_site_label_2
_geom_bond_distance
O1 C5 1.208(12)
O2 C7 1.230(13)
N1 C3 1.365(12)
N1 C2 1.368(13)
N1 C1 1.454(13)
N2 C3 1.387(12)
N2 C5 1.397(12)
N2 C4 1.463(13)
N3 C5 1.401(14)
N3 C7 1.419(13)
N3 C6 1.485(12)
N4 C2 1.285(14)
N4 C8 1.371(12)
N4 C9 1.513(13)
C1 H1A 0.9800
C1 H1B 0.9800
C1 H1C 0.9800
C2 H2 0.9500
C3 C8 1.358(16)
C4 H4A 0.9800
C4 H4B 0.9800
C4 H4C 0.9800
C6 H6A 0.9800
C6 H6B 0.9800
C6 H6C 0.9800
C7 C8 1.413(14)
C9 C10 1.532(13)
C9 H9A 0.9900
C9 H9B 0.9900
C10 C15 1.405(17)
C10 C11 1.411(19)
C11 C12 1.380(16)
C11 H11 0.9500
C12 C13 1.37(2)
C12 H12 0.9500
C13 C14 1.34(2)
C13 H13 0.9500
C14 C15 1.404(17)
C14 H14 0.9500
C15 H15 0.9500

loop_
_geom_torsion_atom_site_label_1
_geom_torsion_atom_site_label_2
_geom_torsion_atom_site_label_3
_geom_torsion_atom_site_label_4
_geom_torsion
C8 N4 C2 N1 -0.7(14)
C9 N4 C2 N1 -176.7(10)
C3 N1 C2 N4 -0.9(13)
C1 N1 C2 N4 179.5(10)
C2 N1 C3 C8 2.2(12)
C1 N1 C3 C8 -178.3(11)
C2 N1 C3 N2 -179.7(10)
C1 N1 C3 N2 -0.2(19)
C5 N2 C3 C8 0.0(14)
C4 N2 C3 C8 -174.3(10)
C5 N2 C3 N1 -177.9(10)
C4 N2 C3 N1 7.8(17)
C3 N2 C5 O1 -176.8(10)
C4 N2 C5 O1 -2.2(15)
C3 N2 C5 N3 2.9(13)
C4 N2 C5 N3 177.6(9)
C7 N3 C5 O1 174.3(10)
C6 N3 C5 O1 -3.3(15)
C7 N3 C5 N2 -5.5(15)
C6 N3 C5 N2 176.9(9)
C5 N3 C7 O2 -177.7(11)
C6 N3 C7 O2 -0.2(16)
C5 N3 C7 C8 4.4(14)
C6 N3 C7 C8 -178.1(10)
N1 C3 C8 N4 -2.5(12)
N2 C3 C8 N4 179.2(10)
N1 C3 C8 C7 177.3(10)
N2 C3 C8 C7 -1.0(16)
C2 N4 C8 C3 2.1(13)
C9 N4 C8 C3 178.1(9)
C2 N4 C8 C7 -177.8(11)
C9 N4 C8 C7 -1.7(19)
O2 C7 C8 C3 -178.9(12)
N3 C7 C8 C3 -1.1(14)
O2 C7 C8 N4 1(2)
N3 C7 C8 N4 178.7(12)
C2 N4 C9 C10 2.4(16)
C8 N4 C9 C10 -173.1(11)
N4 C9 C10 C15 -91.5(13)
N4 C9 C10 C11 86.4(13)
C15 C10 C11 C12 1.3(18)
C9 C10 C11 C12 -176.6(10)
C10 C11 C12 C13 2.6(19)
C11 C12 C13 C14 -4(2)
C12 C13 C14 C15 2(2)
C13 C14 C15 C10 1.7(19)
C11 C10 C15 C14 -3.4(17)
C9 C10 C15 C14 174.5(11)
